data_1551127
loop_
_publ_author_name
'Anna Worthy'
'Arnaud Grosjean'
'Michael C. Pfrunder'
'Yanan Xu'
'Cheng Yan'
'Grant Edwards'
'Jack K. Clegg'
'John C. McMurtrie'

_publ_section_title
;
 Atomic resolution of structural changes in elastic crystals of copper(II)
 acetylacetonate
;
_journal_name_full 'Nature Chemistry'
_journal_page_first 65
_journal_page_last 69
_journal_paper_doi 10.1038/nchem.2848
_journal_volume 10
_journal_year 2018
_chemical_formula_moiety 'C10 H14 Cu O4'
_chemical_formula_sum 'C10 H14 Cu O4'
_chemical_formula_weight 261.75
_space_group_crystal_system monoclinic
_space_group_IT_number 14
_space_group_name_Hall '-P 2yn'
_space_group_name_H-M_alt 'P 1 21/n 1'
_symmetry_space_group_name_Hall '-P 2yn'
_symmetry_space_group_name_H-M 'P 1 21/n 1'
_atom_sites_solution_hydrogens geom
_cell_angle_alpha 90
_cell_angle_beta 92.07(3)
_cell_angle_gamma 90
_cell_formula_units_Z 2
_cell_length_a 10.301(2)
_cell_length_b 4.5940(9)
_cell_length_c 11.380(2)
_cell_measurement_reflns_used 282
_cell_measurement_temperature 100(2)
_cell_measurement_theta_max 29.514
_cell_measurement_theta_min 9.284
_cell_volume 538.18(18)
_computing_cell_refinement 'XDS (Kabsch, 1993)'
_computing_data_collection 'BluIce (McPhillips, 2002)'
_computing_data_reduction 'XDS (Kabsch, 1993)'
_computing_molecular_graphics 'Olex2 (Dolomanov et al., 2009)'
_computing_publication_material 'Olex2 (Dolomanov et al., 2009)'
_computing_structure_refinement 'ShelXL (Sheldrick, 2015)'
_computing_structure_solution 'Known Structure'
_diffrn_ambient_temperature 100(2)
_diffrn_measured_fraction_theta_full 0.192
_diffrn_measured_fraction_theta_max 0.188
_diffrn_measurement_device_type 'ADSC Quantum 315r'
_diffrn_measurement_method 'Phi Scan'
_diffrn_radiation_monochromator 'Silicon Double Crystal'
_diffrn_radiation_type Synchrotron
_diffrn_radiation_wavelength 0.7108
_diffrn_reflns_av_unetI/netI 0.0217
_diffrn_reflns_Laue_measured_fraction_full 0.192
_diffrn_reflns_Laue_measured_fraction_max 0.188
_diffrn_reflns_number 282
_diffrn_reflns_point_group_measured_fraction_full 0.192
_diffrn_reflns_point_group_measured_fraction_max 0.188
_diffrn_reflns_theta_full 26.000
_diffrn_reflns_theta_max 29.514
_diffrn_reflns_theta_min 9.284
_diffrn_source Synchrotron
_exptl_absorpt_coefficient_mu 2.019
_exptl_absorpt_correction_type multi-scan
_exptl_absorpt_process_details 'XDS (Kabsch, 1993)'
_exptl_crystal_colour 'dark blue'
_exptl_crystal_colour_lustre .
_exptl_crystal_colour_modifier dark
_exptl_crystal_colour_primary blue
_exptl_crystal_density_diffrn 1.615
_exptl_crystal_description needle
_exptl_crystal_F_000 270
_exptl_crystal_size_max 1
_exptl_crystal_size_mid 0.05
_exptl_crystal_size_min 0.05
_refine_diff_density_max 0.371
_refine_diff_density_min -0.459
_refine_diff_density_rms 0.064
_refine_ls_extinction_coef .
_refine_ls_extinction_method none
_refine_ls_goodness_of_fit_ref 1.132
_refine_ls_hydrogen_treatment constr
_refine_ls_matrix_type full
_refine_ls_number_parameters 32
_refine_ls_number_reflns 282
_refine_ls_number_restraints 0
_refine_ls_restrained_S_all 1.132
_refine_ls_R_factor_all 0.0621
_refine_ls_R_factor_gt 0.0554
_refine_ls_shift/su_max 0.000
_refine_ls_shift/su_mean 0.000
_refine_ls_structure_factor_coef Fsqd
_refine_ls_weighting_details 'w=1/[\s^2^(Fo^2^)+(0.0693P)^2^+2.2546P] where P=(Fo^2^+2Fc^2^)/3'
_refine_ls_weighting_scheme calc
_refine_ls_wR_factor_gt 0.1373
_refine_ls_wR_factor_ref 0.1448
_reflns_Friedel_coverage 0.000
_reflns_Friedel_fraction_full .
_reflns_Friedel_fraction_max .
_reflns_number_gt 247
_reflns_number_total 282
_reflns_threshold_expression 'I > 2\s(I)'
_cod_data_source_file nchem.2848-s5-l.cif
_cod_data_source_block l
_cod_depositor_comments
;
The following automatic conversions were performed:

'_exptl_absorpt_correction_type' value 'Multi-Scan' changed to
'multi-scan' according to the built-in table from CIF Core dictionary
named 'cif_core.dic' version 2.4.5 from 2014-11-21.

Automatic conversion script
Id: cif_fix_values 6524 2018-11-02 12:15:13Z antanas 
;
_cod_original_cell_volume 538.18(19)
_cod_database_code 1551127
_shelx_space_group_comment
;
The symmetry employed for this shelxl refinement is uniquely defined
by the following loop, which should always be used as a source of
symmetry information in preference to the above space-group names.
They are only intended as comments.
;
_shelx_estimated_absorpt_t_max 0.906
_shelx_estimated_absorpt_t_min 0.237
_olex2_refinement_description
;
1. Fixed Uiso
 At 1.2 times of:
  All C(H) groups
 At 1.5 times of:
  All C(H,H,H) groups
2.a Aromatic/amide H refined with riding coordinates:
 C3(H3)
2.b Idealised Me refined as rotating group:
 C1(H1A,H1B,H1C), C5(H5A,H5B,H5C)
;
_olex2_submission_special_instructions 'No special instructions were received'

loop_
_space_group_symop_operation_xyz
'x, y, z'
'-x+1/2, y+1/2, -z+1/2'
'-x, -y, -z'
'x-1/2, -y-1/2, z-1/2'

loop_
_atom_site_label
_atom_site_type_symbol
_atom_site_fract_x
_atom_site_fract_y
_atom_site_fract_z
_atom_site_U_iso_or_equiv
_atom_site_adp_type
_atom_site_occupancy
_atom_site_site_symmetry_order
_atom_site_calc_flag
_atom_site_refinement_flags_posn
_atom_site_refinement_flags_adp
_atom_site_refinement_flags_occupancy
_atom_site_disorder_assembly
_atom_site_disorder_group
C1 C 0.1823(10) -0.0665(16) 0.4464(11) 0.0225(16) Uiso 1 1 d . . . . .
H1A H 0.1232 0.0699 0.4836 0.034 Uiso 1 1 calc GR . . . .
H1B H 0.1964 -0.2361 0.4974 0.034 Uiso 1 1 calc GR . . . .
H1C H 0.1440 -0.1296 0.3705 0.034 Uiso 1 1 calc GR . . . .
C2 C 0.3088(10) 0.0801(14) 0.4275(10) 0.0167(14) Uiso 1 1 d . . . . .
C3 C 0.3903(11) -0.0322(14) 0.3401(11) 0.0217(16) Uiso 1 1 d . . . . .
H3 H 0.3607 -0.1971 0.2965 0.026 Uiso 1 1 calc R . . . .
C4 C 0.5106(9) 0.0841(13) 0.3145(10) 0.0163(14) Uiso 1 1 d . . . . .
C5 C 0.5864(11) -0.0556(15) 0.2181(11) 0.0217(15) Uiso 1 1 d . . . . .
H5A H 0.6627 0.0639 0.2023 0.033 Uiso 1 1 calc GR . . . .
H5B H 0.5311 -0.0706 0.1465 0.033 Uiso 1 1 calc GR . . . .
H5C H 0.6147 -0.2505 0.2429 0.033 Uiso 1 1 calc GR . . . .
O1 O 0.3382(8) 0.2938(10) 0.4939(8) 0.0192(12) Uiso 1 1 d . . . . .
O2 O 0.5663(7) 0.2978(10) 0.3674(8) 0.0177(12) Uiso 1 1 d . . . . .
Cu1 Cu 0.5000 0.5000 0.5000 0.0163(5) Uiso 1 2 d S T P . .

loop_
_atom_type_symbol
_atom_type_description
_atom_type_scat_dispersion_real
_atom_type_scat_dispersion_imag
_atom_type_scat_source
C C 0.0033 0.0016 'International Tables Vol C Tables 4.2.6.8 and 6.1.1.4'
H H 0.0000 0.0000 'International Tables Vol C Tables 4.2.6.8 and 6.1.1.4'
Cu Cu 0.3201 1.2651 'International Tables Vol C Tables 4.2.6.8 and 6.1.1.4'
O O 0.0106 0.0060 'International Tables Vol C Tables 4.2.6.8 and 6.1.1.4'

loop_
_geom_angle_atom_site_label_1
_geom_angle_atom_site_label_2
_geom_angle_atom_site_label_3
_geom_angle
_geom_angle_site_symmetry_1
_geom_angle_site_symmetry_3
H1A C1 H1B 109.5 . .
H1A C1 H1C 109.5 . .
H1B C1 H1C 109.5 . .
C2 C1 H1A 109.5 . .
C2 C1 H1B 109.5 . .
C2 C1 H1C 109.5 . .
C3 C2 C1 118.6(8) . .
O1 C2 C1 117.1(8) . .
O1 C2 C3 124.3(8) . .
C2 C3 H3 117.9 . .
C4 C3 C2 124.1(8) . .
C4 C3 H3 117.9 . .
C3 C4 C5 118.5(8) . .
O2 C4 C3 125.8(8) . .
O2 C4 C5 115.7(8) . .
C4 C5 H5A 109.5 . .
C4 C5 H5B 109.5 . .
C4 C5 H5C 109.5 . .
H5A C5 H5B 109.5 . .
H5A C5 H5C 109.5 . .
H5B C5 H5C 109.5 . .
C2 O1 Cu1 126.3(6) . .
C4 O2 Cu1 125.2(5) . .
O1 Cu1 O1 180.0 3_666 .
O1 Cu1 O2 86.2(3) 3_666 .
O1 Cu1 O2 93.8(3) 3_666 3_666
O1 Cu1 O2 93.8(3) . .
O1 Cu1 O2 86.2(3) . 3_666
O2 Cu1 O2 180.0 3_666 .

loop_
_geom_bond_atom_site_label_1
_geom_bond_atom_site_label_2
_geom_bond_distance
_geom_bond_site_symmetry_2
C1 H1A 0.9800 .
C1 H1B 0.9800 .
C1 H1C 0.9800 .
C1 C2 1.490(13) .
C2 C3 1.421(13) .
C2 O1 1.269(10) .
C3 H3 0.9500 .
C3 C4 1.390(13) .
C4 C5 1.513(13) .
C4 O2 1.277(10) .
C5 H5A 0.9800 .
C5 H5B 0.9800 .
C5 H5C 0.9800 .
O1 Cu1 1.916(7) .
O2 Cu1 1.918(7) .
Cu1 O1 1.916(7) 3_666
Cu1 O2 1.918(7) 3_666

loop_
_geom_torsion_atom_site_label_1
_geom_torsion_atom_site_label_2
_geom_torsion_atom_site_label_3
_geom_torsion_atom_site_label_4
_geom_torsion
_geom_torsion_site_symmetry_1
_geom_torsion_site_symmetry_2
_geom_torsion_site_symmetry_3
_geom_torsion_site_symmetry_4
C1 C2 C3 C4 -179.7(11) . . . .
C1 C2 O1 Cu1 173.8(8) . . . .
C2 C3 C4 C5 -179.2(10) . . . .
C2 C3 C4 O2 2.6(17) . . . .
C3 C2 O1 Cu1 -3.9(13) . . . .
C3 C4 O2 Cu1 2.8(13) . . . .
C5 C4 O2 Cu1 -175.4(8) . . . .
O1 C2 C3 C4 -2.0(17) . . . .
